data_4061248
loop_
_publ_author_name
'Shin, Richard Y. C.'
'Tan, Geok Kheng'
'Koh, Lip Lin'
'Goh, Lai Yoong'
'Webster, Richard D.'

_publ_section_title
;
[(Ln)Ru{?3-(tpdt)}] Complexes as Dithiolate Donors to Group 10
Metal Centers. Synthetic, Single Crystal X-ray and Elecrtrochemical
Studies. {Ln = C6Me6 (HMB) and C5Me5 (Cp*); tpdt = S(CH2CH2)2S)2}.
;
_journal_issue 26
_journal_name_full Organometallics
_journal_page_first 6108
_journal_page_last 6115
_journal_paper_doi 10.1021/om049407t
_journal_volume 23
_journal_year 2004
_chemical_formula_sum 'C29 H43.5 F12 N0.5 P2 Pd Ru2 S6'
_chemical_formula_weight 1189.98
_space_group_IT_number 2
_symmetry_cell_setting triclinic
_symmetry_space_group_name_Hall '-P 1'
_symmetry_space_group_name_H-M 'P -1'
_cell_angle_alpha 71.5610(10)
_cell_angle_beta 75.5920(10)
_cell_angle_gamma 72.1380(10)
_cell_formula_units_Z 4
_cell_length_a 12.2103(4)
_cell_length_b 17.5255(6)
_cell_length_c 22.4514(8)
_cell_measurement_temperature 223(2)
_cell_volume 4276.3(3)
_diffrn_ambient_temperature 223(2)
_exptl_crystal_density_diffrn 1.848
_cod_depositor_comments
;
The following automatic conversions were performed:
'_symmetry_cell_setting' value 'Triclinic' changed to 'triclinic'
according to '/home/saulius/struct/CIF-dictionaries/cif_core.dic'
dictionary named 'cif_core.dic' version 2.4.1 from 2010-06-29.

Automatic conversion script
Id: cif_fix_enum 1527 2010-12-29 10:47:43Z saulius 
;
_cod_original_formula_sum 'C29 H43.50 F12 N0.50 P2 Pd Ru2 S6'
_cod_database_code 4061248

loop_
_symmetry_equiv_pos_as_xyz
'x, y, z'
'-x, -y, -z'

loop_
_atom_site_label
_atom_site_type_symbol
_atom_site_fract_x
_atom_site_fract_y
_atom_site_fract_z
_atom_site_U_iso_or_equiv
_atom_site_adp_type
_atom_site_occupancy
_atom_site_symmetry_multiplicity
_atom_site_calc_flag
_atom_site_refinement_flags
_atom_site_disorder_assembly
_atom_site_disorder_group
Pd1 Pd 0.15972(7) 0.72238(5) 0.01309(4) 0.0413(2) Uani 1 1 d . . .
Pd2 Pd 0.37201(6) 0.79623(5) 0.47807(4) 0.0405(2) Uani 1 1 d . . .
Ru1 Ru 0.00571(7) 0.80924(5) -0.06546(4) 0.0423(2) Uani 1 1 d . . .
Ru2 Ru 0.22953(6) 0.60249(5) 0.11492(4) 0.0400(2) Uani 1 1 d . . .
Ru3 Ru 0.50552(7) 0.77584(5) 0.36611(5) 0.0457(3) Uani 1 1 d . A .
Ru4 Ru 0.20261(7) 0.76684(5) 0.57855(4) 0.0410(2) Uani 1 1 d . B .
S1 S 0.1250(2) 0.86512(16) -0.03582(13) 0.0431(6) Uani 1 1 d . . .
S2 S 0.1343(3) 0.8180(2) -0.16133(15) 0.0599(9) Uani 1 1 d . . .
S3 S 0.0776(3) 0.66955(18) -0.04861(18) 0.0667(10) Uani 1 1 d . . .
S4 S 0.3508(2) 0.64889(17) 0.02311(13) 0.0470(7) Uani 1 1 d . . .
S5 S 0.0551(2) 0.69726(17) 0.12353(14) 0.0475(7) Uani 1 1 d . . .
S6 S 0.2966(3) 0.67929(19) 0.15870(15) 0.0555(8) Uani 1 1 d . . .
S7 S 0.5669(2) 0.80242(17) 0.44455(14) 0.0453(7) Uani 1 1 d . A .
S8 S 0.3082(2) 0.8140(2) 0.37926(17) 0.0675(10) Uani 1 1 d . A .
S9 S 0.4991(2) 0.91248(17) 0.31236(14) 0.0508(7) Uani 1 1 d D . .
S10 S 0.3621(3) 0.66580(18) 0.55505(18) 0.0668(10) Uani 1 1 d . B .
S11 S 0.2408(2) 0.89466(16) 0.52912(13) 0.0413(6) Uani 1 1 d . B .
S12 S 0.2919(2) 0.76503(18) 0.65857(15) 0.0527(7) Uani 1 1 d D . .
C1 C 0.2459(10) 0.8825(7) -0.1023(5) 0.056(3) Uani 1 1 d . . .
H1A H 0.2670 0.9328 -0.1037 0.067 Uiso 1 1 calc R . .
H1B H 0.3142 0.8356 -0.0949 0.067 Uiso 1 1 calc R . .
C2 C 0.2141(11) 0.8919(8) -0.1654(6) 0.072(4) Uani 1 1 d . . .
H2A H 0.2856 0.8845 -0.1969 0.086 Uiso 1 1 calc R . .
H2B H 0.1664 0.9483 -0.1800 0.086 Uiso 1 1 calc R . .
C3 C 0.2456(12) 0.7204(8) -0.1492(6) 0.078(4) Uani 1 1 d D . .
H3A H 0.2940 0.7132 -0.1899 0.094 Uiso 1 1 calc R . .
H3B H 0.2961 0.7194 -0.1210 0.094 Uiso 1 1 calc R . .
C4 C 0.1820(11) 0.6529(8) -0.1194(7) 0.080(5) Uani 1 1 d D . .
H4A H 0.2389 0.5996 -0.1081 0.096 Uiso 1 1 calc R . .
H4B H 0.1409 0.6499 -0.1506 0.096 Uiso 1 1 calc R . .
C5 C 0.4281(10) 0.7092(9) 0.0423(6) 0.072(4) Uani 1 1 d D . .
H5A H 0.4981 0.6721 0.0592 0.086 Uiso 1 1 calc R . .
H5B H 0.4531 0.7494 0.0035 0.086 Uiso 1 1 calc R . .
C6 C 0.3522(12) 0.7545(8) 0.0906(6) 0.074(4) Uani 1 1 d D . .
H6A H 0.2874 0.7970 0.0722 0.089 Uiso 1 1 calc R . .
H6B H 0.3977 0.7818 0.1038 0.089 Uiso 1 1 calc R . .
C7 C 0.0706(10) 0.7776(7) 0.1550(6) 0.063(3) Uani 1 1 d . . .
H7A H 0.0879 0.8244 0.1195 0.076 Uiso 1 1 calc R . .
H7B H -0.0032 0.7982 0.1813 0.076 Uiso 1 1 calc R . .
C8 C 0.1665(11) 0.7441(8) 0.1943(6) 0.066(3) Uani 1 1 d . . .
H8A H 0.1375 0.7116 0.2364 0.079 Uiso 1 1 calc R . .
H8B H 0.1871 0.7907 0.2002 0.079 Uiso 1 1 calc R . .
C9 C -0.1528(8) 0.8712(7) -0.0088(6) 0.049(3) Uani 1 1 d . . .
C10 C -0.1712(9) 0.7957(7) -0.0105(6) 0.053(3) Uani 1 1 d . . .
C11 C -0.1671(9) 0.8033(6) -0.0770(6) 0.049(3) Uani 1 1 d . . .
C12 C -0.1499(9) 0.8822(7) -0.1132(5) 0.046(3) Uani 1 1 d . . .
C13 C -0.1414(9) 0.9251(6) -0.0709(5) 0.042(3) Uani 1 1 d . . .
C14 C -0.1581(10) 0.8947(7) 0.0511(5) 0.058(3) Uani 1 1 d . . .
H14A H -0.2381 0.9211 0.0663 0.087 Uiso 1 1 calc R . .
H14B H -0.1094 0.9329 0.0421 0.087 Uiso 1 1 calc R . .
H14C H -0.1303 0.8452 0.0835 0.087 Uiso 1 1 calc R . .
C15 C -0.1999(10) 0.7273(7) 0.0433(6) 0.069(4) Uani 1 1 d . . .
H15A H -0.2837 0.7388 0.0574 0.104 Uiso 1 1 calc R . .
H15B H -0.1617 0.7217 0.0781 0.104 Uiso 1 1 calc R . .
H15C H -0.1732 0.6760 0.0301 0.104 Uiso 1 1 calc R . .
C16 C -0.1912(11) 0.7406(7) -0.1025(7) 0.074(4) Uani 1 1 d . . .
H16A H -0.2742 0.7528 -0.1024 0.111 Uiso 1 1 calc R . .
H16B H -0.1654 0.6852 -0.0757 0.111 Uiso 1 1 calc R . .
H16C H -0.1493 0.7438 -0.1457 0.111 Uiso 1 1 calc R . .
C17 C -0.1496(10) 0.9153(7) -0.1838(5) 0.060(3) Uani 1 1 d . . .
H17A H -0.2284 0.9444 -0.1915 0.089 Uiso 1 1 calc R . .
H17B H -0.1209 0.8696 -0.2037 0.089 Uiso 1 1 calc R . .
H17C H -0.0994 0.9533 -0.2018 0.089 Uiso 1 1 calc R . .
C18 C -0.1307(10) 1.0132(6) -0.0878(6) 0.056(3) Uani 1 1 d . . .
H18A H -0.2079 1.0507 -0.0865 0.084 Uiso 1 1 calc R . .
H18B H -0.0860 1.0266 -0.1302 0.084 Uiso 1 1 calc R . .
H18C H -0.0914 1.0188 -0.0574 0.084 Uiso 1 1 calc R . .
C19 C 0.3424(9) 0.4736(7) 0.1316(6) 0.066(4) Uani 1 1 d . . .
C20 C 0.2811(9) 0.4849(7) 0.1907(6) 0.058(3) Uani 1 1 d . . .
C21 C 0.1579(9) 0.5028(6) 0.1890(6) 0.050(3) Uani 1 1 d . . .
C22 C 0.1451(9) 0.4992(7) 0.1285(6) 0.051(3) Uani 1 1 d . . .
C23 C 0.2602(10) 0.4815(6) 0.0916(6) 0.058(3) Uani 1 1 d . . .
C24 C 0.4726(9) 0.4469(9) 0.1128(7) 0.104(6) Uani 1 1 d . . .
H24A H 0.4981 0.3868 0.1262 0.155 Uiso 1 1 calc R . .
H24B H 0.5101 0.4709 0.1332 0.155 Uiso 1 1 calc R . .
H24C H 0.4935 0.4657 0.0669 0.155 Uiso 1 1 calc R . .
C25 C 0.3328(11) 0.4746(9) 0.2454(6) 0.084(5) Uani 1 1 d . . .
H25A H 0.3454 0.4171 0.2701 0.126 Uiso 1 1 calc R . .
H25B H 0.2807 0.5100 0.2716 0.126 Uiso 1 1 calc R . .
H25C H 0.4069 0.4897 0.2308 0.126 Uiso 1 1 calc R . .
C26 C 0.0630(10) 0.5123(8) 0.2445(6) 0.068(4) Uani 1 1 d . . .
H26A H 0.0501 0.4583 0.2687 0.102 Uiso 1 1 calc R . .
H26B H -0.0082 0.5481 0.2294 0.102 Uiso 1 1 calc R . .
H26C H 0.0854 0.5368 0.2714 0.102 Uiso 1 1 calc R . .
C27 C 0.0319(9) 0.5082(8) 0.1095(6) 0.064(4) Uani 1 1 d . . .
H27A H 0.0156 0.4541 0.1208 0.097 Uiso 1 1 calc R . .
H27B H 0.0369 0.5319 0.0639 0.097 Uiso 1 1 calc R . .
H27C H -0.0303 0.5445 0.1316 0.097 Uiso 1 1 calc R . .
C28 C 0.2887(12) 0.4655(8) 0.0283(7) 0.083(5) Uani 1 1 d . . .
H28A H 0.2970 0.4072 0.0331 0.124 Uiso 1 1 calc R . .
H28B H 0.3614 0.4801 0.0059 0.124 Uiso 1 1 calc R . .
H28C H 0.2266 0.4988 0.0042 0.124 Uiso 1 1 calc R . .
C29 C 0.5757(11) 0.9108(7) 0.4199(5) 0.058(3) Uani 1 1 d D . .
C30 C 0.5743(18) 0.9491(11) 0.3520(9) 0.070(9) Uani 0.50 1 d PD A 1
H30A H 0.6555 0.9423 0.3301 0.084 Uiso 0.50 1 calc PR A 1
H30D H 0.5399 1.0088 0.3465 0.084 Uiso 0.50 1 calc PR A 1
C31 C 0.2624(10) 0.9250(9) 0.3393(6) 0.082(5) Uani 1 1 d D . .
C32 C 0.3495(11) 0.9628(12) 0.3423(12) 0.060(6) Uani 0.50 1 d PD A 1
H32A H 0.3446 0.9620 0.3867 0.072 Uiso 0.50 1 calc PR A 1
H32B H 0.3316 1.0210 0.3177 0.072 Uiso 0.50 1 calc PR A 1
C33 C 0.4584(10) 0.6425(8) 0.6147(7) 0.078(4) Uani 1 1 d D . .
C34 C 0.4445(10) 0.7184(10) 0.6331(9) 0.059(5) Uani 0.65 1 d PD B 1
H34A H 0.4773 0.7583 0.5968 0.070 Uiso 0.65 1 calc PR B 1
H34B H 0.4879 0.7053 0.6679 0.070 Uiso 0.65 1 calc PR B 1
C35 C 0.3126(11) 0.9197(7) 0.5815(5) 0.056(3) Uani 1 1 d D . .
C36 C 0.2939(16) 0.8702(7) 0.6496(7) 0.051(5) Uani 0.65 1 d PD B 1
H36A H 0.2197 0.8979 0.6716 0.061 Uiso 0.65 1 calc PR B 1
H36B H 0.3563 0.8695 0.6703 0.061 Uiso 0.65 1 calc PR B 1
C37 C 0.5821(12) 0.6406(6) 0.3813(6) 0.091(5) Uani 1 1 d DU . .
C38 C 0.4982(13) 0.6669(9) 0.3407(8) 0.100(5) Uani 1 1 d DU A .
C39 C 0.5305(10) 0.7198(9) 0.2843(7) 0.085(4) Uani 1 1 d DU . .
C40 C 0.6382(8) 0.7297(6) 0.2883(5) 0.045(3) Uani 1 1 d DU A .
C41 C 0.6751(9) 0.6821(6) 0.3463(5) 0.056(3) Uani 1 1 d DU A .
C42 C 0.591(2) 0.5772(9) 0.4420(8) 0.207(12) Uani 1 1 d DU A .
H42A H 0.6302 0.5233 0.4340 0.311 Uiso 1 1 calc R . .
H42B H 0.5135 0.5761 0.4661 0.311 Uiso 1 1 calc R . .
H42C H 0.6355 0.5903 0.4661 0.311 Uiso 1 1 calc R . .
C43 C 0.3925(16) 0.6302(13) 0.3563(14) 0.208(11) Uani 1 1 d DU . .
H43A H 0.4140 0.5809 0.3409 0.312 Uiso 1 1 calc R A .
H43B H 0.3297 0.6709 0.3357 0.312 Uiso 1 1 calc R . .
H43C H 0.3668 0.6158 0.4020 0.312 Uiso 1 1 calc R . .
C44 C 0.4619(16) 0.7549(14) 0.2318(10) 0.180(10) Uani 1 1 d DU A .
H44A H 0.4879 0.7191 0.2031 0.269 Uiso 1 1 calc R . .
H44B H 0.4729 0.8098 0.2087 0.269 Uiso 1 1 calc R . .
H44C H 0.3798 0.7588 0.2492 0.269 Uiso 1 1 calc R . .
C30X C 0.500(2) 0.9613(12) 0.3729(9) 0.046(6) Uiso 0.50 1 d PD A 2
H30B H 0.5250 1.0129 0.3514 0.055 Uiso 0.50 1 calc PR A 2
H30C H 0.4203 0.9763 0.3955 0.055 Uiso 0.50 1 calc PR A 2
C32X C 0.3587(13) 0.9624(14) 0.2916(11) 0.061(6) Uiso 0.50 1 d PD A 2
H32C H 0.3414 1.0215 0.2896 0.073 Uiso 0.50 1 calc PR A 2
H32D H 0.3589 0.9579 0.2492 0.073 Uiso 0.50 1 calc PR A 2
C34X C 0.407(3) 0.6736(18) 0.6722(13) 0.075(11) Uiso 0.35 1 d PD B 2
H34C H 0.4684 0.6853 0.6865 0.090 Uiso 0.35 1 calc PR B 2
H34D H 0.3774 0.6302 0.7064 0.090 Uiso 0.35 1 calc PR B 2
C36X C 0.378(3) 0.8434(19) 0.6169(17) 0.067(10) Uiso 0.35 1 d PD B 2
H36C H 0.4090 0.8551 0.6484 0.080 Uiso 0.35 1 calc PR B 2
H36D H 0.4446 0.8198 0.5877 0.080 Uiso 0.35 1 calc PR B 2
C45 C 0.7079(12) 0.7794(8) 0.2342(6) 0.075(4) Uani 1 1 d . . .
H45A H 0.7586 0.7443 0.2074 0.112 Uiso 1 1 calc R A .
H45B H 0.7547 0.8012 0.2508 0.112 Uiso 1 1 calc R . .
H45C H 0.6556 0.8251 0.2094 0.112 Uiso 1 1 calc R . .
C46 C 0.7863(13) 0.6704(11) 0.3640(7) 0.112(7) Uani 1 1 d . . .
H46A H 0.8428 0.6248 0.3491 0.168 Uiso 1 1 calc R A .
H46B H 0.7776 0.6577 0.4100 0.168 Uiso 1 1 calc R . .
H46C H 0.8133 0.7208 0.3448 0.168 Uiso 1 1 calc R . .
C47 C 0.0121(8) 0.8139(8) 0.6087(6) 0.057(3) Uani 1 1 d . . .
C48 C 0.0480(9) 0.7308(8) 0.6473(6) 0.055(3) Uani 1 1 d . B .
C49 C 0.0879(10) 0.6777(8) 0.6051(7) 0.067(4) Uani 1 1 d U . .
C50 C 0.0816(10) 0.7272(9) 0.5431(7) 0.068(4) Uani 1 1 d U B .
C51 C 0.0327(9) 0.8111(9) 0.5440(6) 0.062(4) Uani 1 1 d . B .
C52 C -0.0469(10) 0.8896(8) 0.6327(6) 0.070(4) Uani 1 1 d . B .
H52A H -0.1306 0.8959 0.6419 0.104 Uiso 1 1 calc R . .
H52B H -0.0290 0.9382 0.6005 0.104 Uiso 1 1 calc R . .
H52C H -0.0193 0.8838 0.6712 0.104 Uiso 1 1 calc R . .
C53 C 0.0303(10) 0.7082(8) 0.7179(6) 0.065(4) Uani 1 1 d . . .
H53A H -0.0456 0.6962 0.7350 0.097 Uiso 1 1 calc R B .
H53B H 0.0341 0.7541 0.7320 0.097 Uiso 1 1 calc R . .
H53C H 0.0907 0.6595 0.7328 0.097 Uiso 1 1 calc R . .
C54 C 0.1262(12) 0.5856(8) 0.6251(8) 0.101(6) Uani 1 1 d U B .
H54A H 0.0596 0.5624 0.6331 0.151 Uiso 1 1 calc R . .
H54B H 0.1594 0.5685 0.6637 0.151 Uiso 1 1 calc R . .
H54C H 0.1845 0.5657 0.5916 0.151 Uiso 1 1 calc R . .
C55 C 0.1031(12) 0.6963(10) 0.4828(7) 0.105(6) Uani 1 1 d U . .
H55A H 0.0329 0.6839 0.4798 0.157 Uiso 1 1 calc R B .
H55B H 0.1667 0.6466 0.4855 0.157 Uiso 1 1 calc R . .
H55C H 0.1233 0.7391 0.4454 0.157 Uiso 1 1 calc R . .
C56 C -0.0001(10) 0.8851(10) 0.4875(6) 0.079(4) Uani 1 1 d . . .
H56A H -0.0793 0.8912 0.4826 0.119 Uiso 1 1 calc R B .
H56B H 0.0531 0.8758 0.4490 0.119 Uiso 1 1 calc R . .
H56C H 0.0052 0.9352 0.4952 0.119 Uiso 1 1 calc R . .
P1 P 0.6874(3) 0.53317(19) 0.1991(2) 0.0673(10) Uani 1 1 d D . .
F1 F 0.6408(11) 0.5269(6) 0.2717(5) 0.178(7) Uani 1 1 d D . .
F2 F 0.7381(9) 0.6055(6) 0.1947(4) 0.114(3) Uani 1 1 d D . .
F3 F 0.7386(8) 0.5372(5) 0.1268(4) 0.094(3) Uani 1 1 d D . .
F4 F 0.6468(8) 0.4505(5) 0.2133(5) 0.126(4) Uani 1 1 d D . .
F5 F 0.5704(9) 0.5932(8) 0.1848(8) 0.206(7) Uani 1 1 d D . .
F6 F 0.8089(7) 0.4708(6) 0.2155(4) 0.108(3) Uani 1 1 d D . .
P2 P 0.4103(4) 0.2126(3) 0.22988(17) 0.0826(14) Uani 1 1 d D . .
F7 F 0.4944(14) 0.2604(9) 0.2319(7) 0.240(9) Uani 1 1 d D . .
F8 F 0.3832(17) 0.1837(10) 0.3012(4) 0.220(8) Uani 1 1 d D . .
F9 F 0.3321(9) 0.1613(6) 0.2253(6) 0.148(5) Uani 1 1 d D . .
F10 F 0.4552(11) 0.2299(10) 0.1572(5) 0.187(6) Uani 1 1 d D . .
F11 F 0.3134(10) 0.2903(6) 0.2163(8) 0.177(6) Uani 1 1 d D . .
F12 F 0.5114(10) 0.1310(9) 0.2396(8) 0.229(9) Uani 1 1 d D . .
P3 P 0.9389(3) 0.8980(4) 0.30616(18) 0.0934(16) Uani 1 1 d D . .
F13 F 0.9721(12) 0.9594(9) 0.3289(7) 0.193(6) Uani 1 1 d D . .
F14 F 1.0511(12) 0.8375(10) 0.3249(8) 0.221(7) Uani 1 1 d D . .
F15 F 0.9239(19) 0.8266(14) 0.2854(7) 0.312(14) Uani 1 1 d D . .
F16 F 0.8243(11) 0.9496(16) 0.2886(7) 0.312(14) Uani 1 1 d D . .
F17 F 1.0057(11) 0.9261(8) 0.2384(5) 0.160(5) Uani 1 1 d D . .
F18 F 0.8670(9) 0.8714(9) 0.3735(4) 0.165(5) Uani 1 1 d D . .
P4 P 0.1377(5) 0.4788(3) 0.4413(3) 0.0438(13) Uani 0.50 1 d PDU . .
F19 F 0.1348(12) 0.5598(8) 0.3879(5) 0.069(4) Uani 0.50 1 d PDU . .
F20 F 0.179(2) 0.5109(12) 0.4860(10) 0.151(8) Uani 0.50 1 d PDU . .
F21 F 0.1365(13) 0.3941(7) 0.4952(6) 0.071(4) Uani 0.50 1 d PDU . .
F22 F 0.105(2) 0.4407(11) 0.3970(8) 0.117(6) Uani 0.50 1 d PDU . .
F23 F 0.2545(11) 0.4450(9) 0.4096(7) 0.082(5) Uani 0.50 1 d PDU . .
F24 F 0.0041(14) 0.5143(14) 0.4617(10) 0.156(9) Uani 0.50 1 d PDU . .
P5 P 0.4940(8) -0.0004(7) 0.0621(5) 0.118(4) Uani 0.50 1 d PDU . .
F27 F 0.4040(12) -0.0393(13) 0.1239(9) 0.136(8) Uani 0.50 1 d PDU . .
F26 F 0.5620(19) -0.0207(14) 0.1159(9) 0.137(8) Uani 0.50 1 d PDU . .
F28 F 0.4419(19) 0.0793(14) 0.0846(13) 0.160(9) Uani 0.50 1 d PDU . .
F30 F 0.542(2) -0.0889(14) 0.0500(15) 0.181(10) Uani 0.50 1 d PDU . .
F29 F 0.4142(11) 0.0329(13) 0.0102(7) 0.095(5) Uani 0.50 1 d PDU . .
F25 F 0.5919(19) 0.0386(18) 0.0105(12) 0.177(10) Uani 0.50 1 d PDU . .
N1S N 0.3298(11) 0.0942(8) 0.4509(6) 0.093(4) Uiso 1 1 d . . .
C2S C 0.2918(12) 0.1627(9) 0.4373(6) 0.070(4) Uiso 1 1 d . . .
C1S C 0.2392(13) 0.2502(9) 0.4218(7) 0.092(5) Uiso 1 1 d . . .
H1S1 H 0.1582 0.2598 0.4182 0.138 Uiso 1 1 calc R . .
H1S2 H 0.2807 0.2770 0.3817 0.138 Uiso 1 1 calc R . .
H1S3 H 0.2429 0.2731 0.4552 0.138 Uiso 1 1 calc R . .

loop_
_atom_site_aniso_label
_atom_site_aniso_U_11
_atom_site_aniso_U_22
_atom_site_aniso_U_33
_atom_site_aniso_U_23
_atom_site_aniso_U_13
_atom_site_aniso_U_12
Pd1 0.0391(4) 0.0319(4) 0.0541(5) -0.0048(4) -0.0262(4) -0.0025(3)
Pd2 0.0284(4) 0.0364(4) 0.0639(6) -0.0298(4) 0.0060(4) -0.0118(3)
Ru1 0.0446(5) 0.0318(5) 0.0566(6) -0.0148(4) -0.0321(4) 0.0040(4)
Ru2 0.0226(4) 0.0354(5) 0.0514(5) 0.0035(4) -0.0105(4) -0.0044(3)
Ru3 0.0308(4) 0.0405(5) 0.0766(7) -0.0414(5) 0.0161(4) -0.0169(4)
Ru4 0.0284(4) 0.0425(5) 0.0632(6) -0.0369(4) 0.0075(4) -0.0128(4)
S1 0.0490(16) 0.0359(14) 0.0489(16) -0.0098(12) -0.0253(13) -0.0046(12)
S2 0.0584(19) 0.061(2) 0.061(2) -0.0295(16) -0.0308(16) 0.0153(15)
S3 0.068(2) 0.0352(16) 0.113(3) -0.0265(17) -0.060(2) 0.0072(14)
S4 0.0316(14) 0.0436(16) 0.0541(17) 0.0093(13) -0.0140(12) -0.0103(12)
S5 0.0342(14) 0.0421(16) 0.0665(19) -0.0154(14) -0.0235(13) 0.0032(12)
S6 0.0489(17) 0.0606(19) 0.0574(19) 0.0047(15) -0.0330(15) -0.0155(14)
S7 0.0295(13) 0.0414(15) 0.0648(19) -0.0147(14) -0.0022(12) -0.0124(12)
S8 0.0309(15) 0.108(3) 0.098(3) -0.082(2) 0.0118(15) -0.0260(16)
S9 0.0526(17) 0.0439(16) 0.0577(19) -0.0261(14) -0.0025(14) -0.0065(13)
S10 0.0469(17) 0.0366(16) 0.109(3) -0.0364(17) 0.0358(17) -0.0194(14)
S11 0.0392(14) 0.0351(14) 0.0552(17) -0.0264(13) -0.0069(12) -0.0027(11)
S12 0.0447(16) 0.0547(18) 0.0618(19) -0.0157(15) -0.0094(14) -0.0157(14)
C1 0.051(7) 0.057(8) 0.058(8) -0.007(6) -0.013(6) -0.014(6)
C2 0.064(8) 0.080(10) 0.055(8) -0.013(7) -0.011(7) -0.001(7)
C3 0.084(10) 0.068(9) 0.074(9) -0.036(8) -0.035(8) 0.029(8)
C4 0.078(9) 0.067(9) 0.105(11) -0.065(9) -0.050(9) 0.039(8)
C5 0.057(8) 0.090(10) 0.076(10) 0.005(8) -0.026(7) -0.043(8)
C6 0.097(10) 0.082(10) 0.066(9) 0.014(7) -0.045(8) -0.061(9)
C7 0.065(8) 0.061(8) 0.077(9) -0.033(7) -0.037(7) 0.001(6)
C8 0.073(9) 0.058(8) 0.076(9) -0.022(7) -0.026(7) -0.013(7)
C9 0.033(6) 0.052(7) 0.067(8) -0.020(6) -0.029(5) 0.004(5)
C10 0.031(6) 0.057(7) 0.074(8) -0.014(6) -0.033(6) 0.000(5)
C11 0.044(6) 0.035(6) 0.077(8) -0.015(6) -0.045(6) 0.004(5)
C12 0.038(6) 0.047(7) 0.055(7) -0.015(5) -0.028(5) 0.006(5)
C13 0.043(6) 0.039(6) 0.045(6) -0.007(5) -0.023(5) -0.004(5)
C14 0.055(7) 0.061(8) 0.060(8) -0.021(6) -0.027(6) 0.003(6)
C15 0.053(7) 0.058(8) 0.090(10) 0.016(7) -0.027(7) -0.029(6)
C16 0.081(9) 0.051(8) 0.111(11) -0.016(7) -0.061(9) -0.015(7)
C17 0.055(7) 0.065(8) 0.054(7) -0.019(6) -0.037(6) 0.018(6)
C18 0.056(7) 0.033(6) 0.082(9) -0.020(6) -0.033(6) 0.007(5)
C19 0.026(6) 0.051(7) 0.073(9) 0.026(6) 0.002(6) 0.004(5)
C20 0.040(6) 0.052(7) 0.053(8) 0.017(6) -0.003(6) -0.007(5)
C21 0.038(6) 0.036(6) 0.060(8) 0.002(5) 0.005(5) -0.014(5)
C22 0.040(6) 0.041(7) 0.057(8) -0.005(5) 0.006(5) -0.009(5)
C23 0.061(8) 0.029(6) 0.060(8) -0.001(5) 0.018(6) -0.011(5)
C24 0.028(6) 0.085(11) 0.110(12) 0.041(9) 0.014(7) 0.020(7)
C25 0.049(7) 0.097(11) 0.064(9) 0.035(8) -0.015(7) -0.012(7)
C26 0.052(7) 0.078(9) 0.062(8) -0.009(7) 0.022(6) -0.033(7)
C27 0.046(7) 0.072(9) 0.081(9) -0.028(7) 0.015(6) -0.034(6)
C28 0.090(10) 0.051(8) 0.088(11) -0.017(7) 0.038(8) -0.032(7)
C29 0.094(10) 0.037(6) 0.053(8) -0.005(6) -0.008(7) -0.040(7)
C30 0.029(12) 0.017(11) 0.17(3) -0.038(15) -0.017(15) -0.001(9)
C31 0.048(8) 0.117(12) 0.065(9) -0.040(9) -0.011(7) 0.018(8)
C32 0.079(18) 0.043(14) 0.066(17) -0.013(12) -0.027(14) -0.014(13)
C33 0.043(7) 0.049(8) 0.119(12) -0.003(8) -0.016(7) 0.003(6)
C34 0.030(9) 0.074(14) 0.055(12) 0.005(10) -0.010(8) -0.010(9)
C35 0.090(9) 0.045(7) 0.053(7) -0.018(6) -0.022(7) -0.033(6)
C36 0.061(11) 0.050(11) 0.067(12) -0.029(9) -0.027(10) -0.023(9)
C37 0.125(10) 0.016(5) 0.076(8) -0.014(5) 0.056(7) 0.003(6)
C38 0.097(9) 0.060(8) 0.161(12) -0.077(8) 0.030(9) -0.033(7)
C39 0.061(7) 0.103(9) 0.122(10) -0.093(8) 0.009(7) -0.017(7)
C40 0.039(6) 0.047(6) 0.057(7) -0.035(6) 0.006(5) -0.008(5)
C41 0.047(7) 0.035(6) 0.062(8) -0.020(6) 0.021(6) 0.010(5)
C42 0.25(2) 0.045(9) 0.165(17) 0.002(10) 0.117(15) 0.034(12)
C43 0.151(16) 0.168(17) 0.36(3) -0.199(18) 0.115(17) -0.111(14)
C44 0.106(13) 0.29(2) 0.224(19) -0.222(18) -0.074(13) 0.028(14)
C45 0.091(10) 0.065(9) 0.039(7) -0.013(6) 0.012(7) 0.003(7)
C46 0.081(11) 0.134(15) 0.081(11) -0.043(10) -0.024(9) 0.052(10)
C47 0.020(5) 0.087(10) 0.078(9) -0.056(8) 0.007(5) -0.010(6)
C48 0.042(6) 0.074(9) 0.060(8) -0.045(7) 0.018(6) -0.021(6)
C49 0.044(6) 0.077(8) 0.097(9) -0.059(7) 0.033(6) -0.038(6)
C50 0.052(7) 0.096(9) 0.086(9) -0.066(7) 0.024(6) -0.046(6)
C51 0.020(5) 0.113(11) 0.078(9) -0.067(9) 0.007(6) -0.021(6)
C52 0.046(7) 0.088(10) 0.080(9) -0.054(8) 0.007(6) -0.006(7)
C53 0.052(7) 0.072(9) 0.076(9) -0.035(7) 0.021(6) -0.030(7)
C54 0.100(11) 0.072(9) 0.141(13) -0.072(9) 0.070(10) -0.062(8)
C55 0.095(10) 0.157(14) 0.124(12) -0.115(11) 0.048(9) -0.088(10)
C56 0.046(7) 0.133(14) 0.073(10) -0.053(10) -0.017(7) -0.011(8)
P1 0.0408(17) 0.0409(18) 0.113(3) -0.0355(19) 0.0179(18) -0.0086(14)
F1 0.229(13) 0.079(6) 0.158(10) -0.058(7) 0.141(10) -0.052(8)
F2 0.154(8) 0.115(7) 0.105(7) -0.059(6) 0.027(6) -0.087(7)
F3 0.133(7) 0.064(5) 0.089(6) -0.034(4) -0.034(5) -0.005(5)
F4 0.097(7) 0.095(7) 0.204(11) -0.075(7) 0.024(7) -0.048(6)
F5 0.102(8) 0.180(12) 0.319(19) -0.113(13) -0.102(10) 0.094(8)
F6 0.086(6) 0.109(7) 0.100(7) -0.027(5) -0.009(5) 0.012(5)
P2 0.094(3) 0.111(3) 0.059(2) 0.025(2) -0.043(2) -0.072(3)
F7 0.327(18) 0.259(16) 0.215(14) 0.111(12) -0.197(14) -0.243(15)
F8 0.37(2) 0.268(18) 0.056(7) -0.007(9) -0.001(10) -0.185(17)
F9 0.150(9) 0.117(8) 0.212(12) 0.022(8) -0.122(9) -0.076(7)
F10 0.163(11) 0.273(17) 0.089(8) 0.009(9) -0.004(8) -0.073(11)
F11 0.132(9) 0.074(7) 0.313(18) -0.041(9) -0.048(11) -0.011(7)
F12 0.125(10) 0.215(15) 0.29(2) 0.094(14) -0.120(12) -0.060(10)
P3 0.064(2) 0.194(5) 0.064(3) -0.065(3) 0.014(2) -0.078(3)
F13 0.206(13) 0.220(14) 0.227(14) -0.159(13) 0.045(11) -0.116(12)
F14 0.149(12) 0.222(17) 0.27(2) -0.124(15) 0.010(12) 0.011(11)
F15 0.40(3) 0.57(4) 0.170(13) -0.222(19) 0.133(15) -0.42(3)
F16 0.106(10) 0.57(4) 0.131(12) 0.046(17) -0.067(9) -0.012(15)
F17 0.198(12) 0.194(12) 0.102(8) -0.068(8) 0.066(8) -0.113(10)
F18 0.118(8) 0.316(17) 0.080(7) -0.072(9) 0.035(6) -0.099(10)
P4 0.050(3) 0.040(3) 0.046(3) -0.012(3) -0.019(3) -0.008(3)
F19 0.108(10) 0.122(10) 0.015(5) -0.022(6) 0.015(6) -0.099(9)
F20 0.27(2) 0.102(13) 0.129(15) -0.036(11) -0.105(15) -0.054(14)
F21 0.093(10) 0.047(7) 0.057(8) -0.009(6) -0.007(7) -0.004(7)
F22 0.207(18) 0.093(12) 0.077(11) -0.007(9) -0.069(12) -0.052(12)
F23 0.062(9) 0.074(9) 0.093(11) -0.032(8) 0.041(8) -0.026(8)
F24 0.107(12) 0.118(13) 0.157(15) 0.015(12) -0.007(13) 0.028(11)
P5 0.075(5) 0.145(8) 0.098(6) -0.014(6) -0.020(5) 0.012(5)
F27 0.038(8) 0.192(18) 0.168(17) -0.107(15) 0.006(10) 0.026(10)
F26 0.158(16) 0.149(16) 0.135(15) 0.003(12) -0.088(13) -0.075(14)
F28 0.110(14) 0.179(19) 0.21(2) -0.130(17) 0.004(14) -0.006(14)
F30 0.187(18) 0.196(18) 0.192(18) -0.098(15) -0.038(15) -0.039(15)
F29 0.030(7) 0.120(12) 0.094(11) -0.010(10) -0.017(7) 0.028(8)
F25 0.121(15) 0.196(18) 0.177(18) -0.012(15) -0.025(14) -0.025(14)

loop_
_geom_bond_atom_site_label_1
_geom_bond_atom_site_label_2
_geom_bond_distance
_geom_bond_site_symmetry_2
_geom_bond_publ_flag
Pd1 S4 2.321(3) . ?
Pd1 S1 2.342(3) . ?
Pd1 S3 2.420(3) . ?
Pd1 S5 2.460(3) . ?
Pd1 Ru1 2.6758(10) . ?
Pd1 Ru2 2.6833(11) . ?
Pd2 S7 2.336(3) . ?
Pd2 S11 2.345(2) . ?
Pd2 S10 2.407(3) . ?
Pd2 S8 2.428(3) . ?
Pd2 Ru4 2.6887(11) . ?
Pd2 Ru3 2.6974(11) . ?
Ru1 C9 2.214(11) . ?
Ru1 C11 2.226(9) . ?
Ru1 C10 2.246(11) . ?
Ru1 C12 2.247(9) . ?
Ru1 C13 2.254(10) . ?
Ru1 S3 2.273(3) . ?
Ru1 S1 2.301(3) . ?
Ru1 S2 2.319(3) . ?
Ru2 C19 2.226(11) . ?
Ru2 C21 2.228(10) . ?
Ru2 C23 2.242(11) . ?
Ru2 C20 2.248(10) . ?
Ru2 C22 2.252(11) . ?
Ru2 S5 2.272(3) . ?
Ru2 S4 2.294(3) . ?
Ru2 S6 2.316(3) . ?
Ru3 C38 2.190(12) . ?
Ru3 C37 2.214(10) . ?
Ru3 C40 2.239(9) . ?
Ru3 C39 2.260(12) . ?
Ru3 C41 2.258(9) . ?
Ru3 S8 2.263(3) . ?
Ru3 S7 2.296(3) . ?
Ru3 S9 2.302(3) . ?
Ru4 C50 2.205(11) . ?
Ru4 C47 2.224(10) . ?
Ru4 C51 2.223(11) . ?
Ru4 C48 2.239(11) . ?
Ru4 S10 2.274(3) . ?
Ru4 S11 2.297(3) . ?
Ru4 S12 2.310(3) . ?
S1 C1 1.841(11) . ?
S2 C2 1.814(14) . ?
S2 C3 1.819(12) . ?
S3 C4 1.814(13) . ?
S4 C5 1.816(12) . ?
S5 C7 1.838(11) . ?
S6 C8 1.813(12) . ?
S6 C6 1.815(12) . ?
S7 C29 1.831(10) . ?
S8 C31 1.838(15) . ?
S9 C32X 1.771(16) . ?
S9 C30 1.783(12) . ?
S9 C30X 1.826(15) . ?
S9 C32 1.828(12) . ?
S10 C33 1.867(14) . ?
S11 C35 1.850(10) . ?
S12 C34X 1.778(18) . ?
S12 C36 1.797(10) . ?
S12 C34 1.816(11) . ?
S12 C36X 1.857(18) . ?
C1 C2 1.509(16) . ?
C3 C4 1.502(14) . ?
C5 C6 1.502(14) . ?
C7 C8 1.503(15) . ?
C9 C13 1.417(15) . ?
C9 C10 1.422(15) . ?
C9 C14 1.508(15) . ?
C10 C11 1.446(16) . ?
C10 C15 1.467(16) . ?
C11 C12 1.413(15) . ?
C11 C16 1.516(14) . ?
C12 C13 1.423(14) . ?
C12 C17 1.506(14) . ?
C13 C18 1.507(14) . ?
C19 C20 1.393(17) . ?
C19 C23 1.456(17) . ?
C19 C24 1.502(14) . ?
C20 C21 1.447(14) . ?
C20 C25 1.454(17) . ?
C21 C22 1.428(16) . ?
C21 C26 1.488(15) . ?
C22 C23 1.439(14) . ?
C22 C27 1.494(15) . ?
C23 C28 1.472(17) . ?
C29 C30 1.460(16) . ?
C29 C30X 1.462(16) . ?
C31 C32 1.440(16) . ?
C31 C32X 1.537(17) . ?
C33 C34 1.464(15) . ?
C33 C34X 1.481(19) . ?
C35 C36X 1.43(4) . ?
C35 C36 1.501(14) . ?
C37 C38 1.414(13) . ?
C37 C41 1.462(12) . ?
C37 C42 1.464(15) . ?
C38 C39 1.361(13) . ?
C38 C43 1.531(15) . ?
C39 C40 1.406(11) . ?
C39 C44 1.479(15) . ?
C40 C41 1.403(11) . ?
C40 C45 1.492(15) . ?
C41 C46 1.446(18) . ?
C47 C51 1.426(16) . ?
C47 C48 1.437(17) . ?
C47 C52 1.497(15) . ?
C48 C49 1.432(15) . ?
C48 C53 1.483(16) . ?
C49 C50 1.394(19) . ?
C49 C54 1.487(18) . ?
C50 C51 1.411(18) . ?
C50 C55 1.546(16) . ?
C51 C56 1.531(19) . ?
P1 F5 1.531(8) . ?
P1 F2 1.539(8) . ?
P1 F1 1.567(10) . ?
P1 F3 1.576(8) . ?
P1 F4 1.585(8) . ?
P1 F6 1.598(8) . ?
P2 F8 1.501(10) . ?
P2 F11 1.509(10) . ?
P2 F7 1.529(9) . ?
P2 F9 1.536(8) . ?
P2 F10 1.550(10) . ?
P2 F12 1.572(12) . ?
P3 F16 1.484(11) . ?
P3 F14 1.514(13) . ?
P3 F13 1.518(10) . ?
P3 F15 1.539(12) . ?
P3 F17 1.543(9) . ?
P3 F18 1.555(9) . ?
P4 F23 1.461(11) . ?
P4 F20 1.534(13) . ?
P4 F22 1.537(13) . ?
P4 F19 1.538(12) . ?
P4 F24 1.563(15) . ?
P4 F21 1.593(12) . ?
F24 F24 1.62(4) 2_566 ?
P5 F26 1.524(14) . ?
P5 F28 1.533(16) . ?
P5 F29 1.560(13) . ?
P5 F30 1.567(17) . ?
P5 F25 1.596(17) . ?
P5 F27 1.644(16) . ?
P5 F29 1.87(2) 2_655 ?
F30 F29 1.48(3) 2_655 ?
F29 F30 1.48(3) 2_655 ?
F29 F25 1.49(3) 2_655 ?
F29 P5 1.87(2) 2_655 ?
F25 F29 1.49(3) 2_655 ?
N1S C2S 1.116(16) . ?
C2S C1S 1.434(18) . ?
